data_4326173
loop_
_publ_author_name
'Karah E. Knope'
'Richard E. Wilson'
'S. Skanthakumar'
'L. Soderholm'

_publ_contact_author_address
;
Chemical Sciences and Engineering Division
Argonne National Laboratory
9700 South Cass Avenue
Argonne, IL 60439
;
_publ_contact_author_email ls@anl.gov
_publ_contact_author_name 'L. Soderholm'
_publ_contact_author_phone 630-252-4364
_publ_section_title
;
 Synthesis and Characterization of Thorium(IV) Sulfates
;
_journal_name_full 'Inorganic Chemistry'
_journal_page_first 8621
_journal_page_last 8629
_journal_paper_doi 10.1021/ic201175u
_journal_volume 50
_journal_year 2011
_chemical_formula_moiety 'H2 O6 S Th'
_chemical_formula_sum 'H2 O6 S Th'
_chemical_formula_weight 362.12
_chemical_name_systematic
; 

 ? 

;
_space_group_IT_number 62
_symmetry_cell_setting orthorhombic
_symmetry_space_group_name_Hall '-P 2ac 2n'
_symmetry_space_group_name_H-M 'P n m a'
_atom_sites_solution_hydrogens geom
_atom_sites_solution_primary direct
_atom_sites_solution_secondary difmap
_audit_creation_method SHELXL-97
_cell_angle_alpha 90.00
_cell_angle_beta 90.00
_cell_angle_gamma 90.00
_cell_formula_units_Z 4
_cell_length_a 11.6838(10)
_cell_length_b 6.0470(5)
_cell_length_c 7.0471(6)
_cell_measurement_reflns_used 6213
_cell_measurement_temperature 100(2)
_cell_measurement_theta_max 33.740
_cell_measurement_theta_min 4.436
_cell_volume 497.89(7)
_computing_cell_refinement 'Bruker Apex2'
_computing_data_collection 'Bruker Apex2'
_computing_data_reduction 'Bruker SAINT'
_computing_molecular_graphics CrystalMaker
_computing_publication_material 'WinGX v1.80.05'
_computing_structure_refinement 'SHELXL-97 (Sheldrick, 2008)'
_computing_structure_solution 'SHELXS-97 (Sheldrick, 2008)'
_diffrn_ambient_temperature 100(2)
_diffrn_measured_fraction_theta_full 0.994
_diffrn_measured_fraction_theta_max 0.959
_diffrn_measurement_device_type 'Bruker APEX II CCD'
_diffrn_measurement_method 'omega scans'
_diffrn_radiation_monochromator graphite
_diffrn_radiation_source 'fine-focus sealed tube'
_diffrn_radiation_type MoK\a
_diffrn_radiation_wavelength 0.71073
_diffrn_reflns_av_R_equivalents 0.0444
_diffrn_reflns_av_sigmaI/netI 0.0237
_diffrn_reflns_limit_h_max 18
_diffrn_reflns_limit_h_min -17
_diffrn_reflns_limit_k_max 9
_diffrn_reflns_limit_k_min -9
_diffrn_reflns_limit_l_max 10
_diffrn_reflns_limit_l_min -10
_diffrn_reflns_number 8099
_diffrn_reflns_theta_full 25.00
_diffrn_reflns_theta_max 33.74
_diffrn_reflns_theta_min 4.44
_exptl_absorpt_coefficient_mu 30.310
_exptl_absorpt_correction_T_max 0.079
_exptl_absorpt_correction_T_min 0.059
_exptl_absorpt_correction_type multi-scan
_exptl_absorpt_process_details SADABS
_exptl_crystal_colour colorless
_exptl_crystal_density_diffrn 4.831
_exptl_crystal_description block
_exptl_crystal_F_000 624
_exptl_crystal_size_max 0.105
_exptl_crystal_size_mid 0.103
_exptl_crystal_size_min 0.084
_refine_diff_density_max 3.300
_refine_diff_density_min -1.516
_refine_diff_density_rms 0.371
_refine_ls_extinction_coef 0.0107(5)
_refine_ls_extinction_expression Fc^*^=kFc[1+0.001xFc^2^\l^3^/sin(2\q)]^-1/4^
_refine_ls_extinction_method SHELXL
_refine_ls_goodness_of_fit_ref 1.197
_refine_ls_hydrogen_treatment mixed
_refine_ls_matrix_type full
_refine_ls_number_parameters 48
_refine_ls_number_reflns 1034
_refine_ls_number_restraints 1
_refine_ls_restrained_S_all 1.197
_refine_ls_R_factor_all 0.0204
_refine_ls_R_factor_gt 0.0192
_refine_ls_shift/su_max 0.000
_refine_ls_shift/su_mean 0.000
_refine_ls_structure_factor_coef Fsqd
_refine_ls_weighting_details 'calc w=1/[\s^2^(Fo^2^)+(0.0214P)^2^+0.8336P] where P=(Fo^2^+2Fc^2^)/3'
_refine_ls_weighting_scheme calc
_refine_ls_wR_factor_gt 0.0454
_refine_ls_wR_factor_ref 0.0458
_reflns_number_gt 991
_reflns_number_total 1034
_reflns_threshold_expression >2sigma(I)
_cod_data_source_file ic201175u_si_002_1.cif
_cod_data_source_block H2O6STh
_cod_database_code 4326173

loop_
_symmetry_equiv_pos_as_xyz
'x, y, z'
'-x+1/2, -y, z+1/2'
'-x, y+1/2, -z'
'x+1/2, -y+1/2, -z+1/2'
'-x, -y, -z'
'x-1/2, y, -z-1/2'
'x, -y-1/2, z'
'-x-1/2, y-1/2, z-1/2'

loop_
_atom_site_label
_atom_site_type_symbol
_atom_site_fract_x
_atom_site_fract_y
_atom_site_fract_z
_atom_site_U_iso_or_equiv
_atom_site_adp_type
_atom_site_occupancy
_atom_site_symmetry_multiplicity
_atom_site_calc_flag
_atom_site_refinement_flags
Th1 Th 0.063858(13) 0.2500 0.14832(2) 0.00274(7) Uani 1 2 d S
S1 S -0.13869(9) 0.2500 0.55314(16) 0.00364(18) Uani 1 2 d S
O1 O -0.0254(3) 0.2500 0.4649(5) 0.0063(6) Uani 1 2 d S
O2 O 0.1535(2) -0.0510(5) 0.3283(4) 0.0081(5) Uani 1 1 d .
O3 O 0.2726(3) 0.2500 0.0964(5) 0.0062(6) Uani 1 2 d S
O4 O -0.0881(2) 0.0013(5) 0.1040(4) 0.0063(4) Uani 1 1 d D
H4A H -0.142(4) -0.037(12) 0.168(7) 0.027(17) Uiso 1 1 d D

loop_
_atom_site_aniso_label
_atom_site_aniso_U_11
_atom_site_aniso_U_22
_atom_site_aniso_U_33
_atom_site_aniso_U_23
_atom_site_aniso_U_13
_atom_site_aniso_U_12
Th1 0.00136(9) 0.00288(10) 0.00398(10) 0.000 0.00010(5) 0.000
S1 0.0024(4) 0.0042(4) 0.0044(4) 0.000 0.0002(4) 0.000
O1 0.0016(13) 0.0111(15) 0.0063(14) 0.000 0.0011(11) 0.000
O2 0.0054(10) 0.0084(11) 0.0106(11) 0.0065(9) 0.0015(8) 0.0002(9)
O3 0.0049(13) 0.0083(15) 0.0055(14) 0.000 0.0038(12) 0.000
O4 0.0027(9) 0.0073(11) 0.0088(10) -0.0033(9) 0.0015(9) -0.0009(9)

loop_
_atom_type_symbol
_atom_type_description
_atom_type_scat_dispersion_real
_atom_type_scat_dispersion_imag
_atom_type_scat_source
Th Th -7.2400 8.8979 'International Tables Vol C Tables 4.2.6.8 and 6.1.1.4'
S S 0.1246 0.1234 'International Tables Vol C Tables 4.2.6.8 and 6.1.1.4'
O O 0.0106 0.0060 'International Tables Vol C Tables 4.2.6.8 and 6.1.1.4'
H H 0.0000 0.0000 'International Tables Vol C Tables 4.2.6.8 and 6.1.1.4'

loop_
_geom_angle_atom_site_label_1
_geom_angle_atom_site_label_2
_geom_angle_atom_site_label_3
_geom_angle
_geom_angle_site_symmetry_1
_geom_angle_site_symmetry_3
O4 Th1 O4 79.67(13) 7_565 .
O4 Th1 O4 65.00(10) 7_565 3
O4 Th1 O4 113.81(4) . 3
O4 Th1 O4 113.81(4) 7_565 5
O4 Th1 O4 65.00(10) . 5
O4 Th1 O4 80.33(14) 3 5
O4 Th1 O2 85.21(9) 7_565 7_565
O4 Th1 O2 150.10(8) . 7_565
O4 Th1 O2 81.97(9) 3 7_565
O4 Th1 O2 144.82(9) 5 7_565
O4 Th1 O2 150.10(8) 7_565 .
O4 Th1 O2 85.21(9) . .
O4 Th1 O2 144.82(9) 3 .
O4 Th1 O2 81.97(9) 5 .
O2 Th1 O2 95.79(13) 7_565 .
O4 Th1 O1 78.49(9) 7_565 .
O4 Th1 O1 78.49(9) . .
O4 Th1 O1 137.28(7) 3 .
O4 Th1 O1 137.28(7) 5 .
O2 Th1 O1 73.28(8) 7_565 .
O2 Th1 O1 73.28(8) . .
O4 Th1 O3 136.73(7) 7_565 .
O4 Th1 O3 136.73(7) . .
O4 Th1 O3 76.64(9) 3 .
O4 Th1 O3 76.64(9) 5 .
O2 Th1 O3 69.79(8) 7_565 .
O2 Th1 O3 69.79(8) . .
O1 Th1 O3 123.58(12) . .
O4 Th1 Th1 32.56(6) 7_565 5_565
O4 Th1 Th1 97.68(7) . 5_565
O4 Th1 Th1 32.44(6) 3 5_565
O4 Th1 Th1 98.00(7) 5 5_565
O2 Th1 Th1 82.39(7) 7_565 5_565
O2 Th1 Th1 176.82(6) . 5_565
O1 Th1 Th1 108.55(5) . 5_565
O3 Th1 Th1 107.08(5) . 5_565
O4 Th1 Th1 97.68(7) 7_565 5
O4 Th1 Th1 32.56(6) . 5
O4 Th1 Th1 98.00(7) 3 5
O4 Th1 Th1 32.44(6) 5 5
O2 Th1 Th1 176.82(6) 7_565 5
O2 Th1 Th1 82.39(7) . 5
O1 Th1 Th1 108.55(5) . 5
O3 Th1 Th1 107.08(5) . 5
Th1 Th1 Th1 99.306(9) 5_565 5
O1 S1 O2 110.31(13) . 3_556
O1 S1 O2 110.31(13) . 5_556
O2 S1 O2 109.3(2) 3_556 5_556
O1 S1 O3 109.4(2) . 6_556
O2 S1 O3 108.75(14) 3_556 6_556
O2 S1 O3 108.75(14) 5_556 6_556
S1 O1 Th1 140.2(2) . .
S1 O2 Th1 147.99(16) 5_556 .
S1 O3 Th1 143.1(2) 6_656 .
Th1 O4 Th1 115.00(10) . 5

loop_
_geom_bond_atom_site_label_1
_geom_bond_atom_site_label_2
_geom_bond_distance
_geom_bond_site_symmetry_2
Th1 O4 2.348(3) 7_565
Th1 O4 2.348(3) .
Th1 O4 2.356(3) 3
Th1 O4 2.356(3) 5
Th1 O2 2.453(3) 7_565
Th1 O2 2.453(3) .
Th1 O1 2.462(3) .
Th1 O3 2.467(4) .
Th1 Th1 3.9671(3) 5_565
Th1 Th1 3.9671(3) 5
S1 O1 1.463(4) .
S1 O2 1.475(3) 3_556
S1 O2 1.475(3) 5_556
S1 O3 1.478(4) 6_556
O2 S1 1.475(3) 5_556
O3 S1 1.478(4) 6_656
O4 Th1 2.356(3) 5
